data_7716171
loop_
_publ_author_name
'Forooghi, Kimia'
'Amiri Rudbari, Hadi'
'Stagno, Claudio'
'Iraci, Nunzio'
'Cuevas-Vicario, Jos&#xe9; V'
'Kordestani, Nazanin'
'Schirmeister, Tanja'
'Efferth, Thomas'
'Omer, Ejlal A.'
'Moini, Nakisa'
'Aryaeifar, Mahnaz'
'Blacque, Olivier'
'Azadbakht, Reza'
'Micale, Nicola'

_publ_section_title
;
 Structural features and antiproliferative activity of Pd(II) complexes
 with halogenated ligands: a comparative study between Schiff base and
 reduced Schiff base complexes.
;
_journal_issue 25
_journal_name_full 'Dalton transactions (Cambridge, England : 2003)'
_journal_page_first 10571
_journal_page_last 10591
_journal_paper_doi 10.1039/d4dt00132j
_journal_volume 53
_journal_year 2024
_chemical_formula_moiety 'C14 H11 Br2 Cl N2 O Pd'
_chemical_formula_sum 'C14 H11 Br2 Cl N2 O Pd'
_chemical_formula_weight 524.92
_space_group_crystal_system monoclinic
_space_group_IT_number 14
_space_group_name_Hall '-P 2yn'
_space_group_name_H-M_alt 'P 1 21/n 1'
_atom_sites_solution_hydrogens geom
_atom_sites_solution_primary dual
_audit_creation_date 2021-09-07
_audit_creation_method
;
Olex2 1.3
(compiled 2020.11.12 svn.r5f609507 for OlexSys, GUI svn.r6272)
;
_audit_update_record
;
2022-08-28 deposited with the CCDC.	2024-05-16 downloaded from the CCDC.
;
_cell_angle_alpha 90
_cell_angle_beta 115.204(2)
_cell_angle_gamma 90
_cell_formula_units_Z 4
_cell_length_a 15.0229(3)
_cell_length_b 7.48770(10)
_cell_length_c 15.3898(3)
_cell_measurement_reflns_used 14390
_cell_measurement_temperature 160(1)
_cell_measurement_theta_max 76.2200
_cell_measurement_theta_min 3.1580
_cell_volume 1566.34(5)
_computing_cell_refinement 'CrysAlisPro 1.171.41.113a (Rigaku OD, 2021)'
_computing_data_collection 'CrysAlisPro 1.171.41.113a (Rigaku OD, 2021)'
_computing_data_reduction 'CrysAlisPro 1.171.41.113a (Rigaku OD, 2021)'
_computing_molecular_graphics 'Olex2 1.3 (Dolomanov et al., 2009)'
_computing_publication_material 'Olex2 1.3 (Dolomanov et al., 2009)'
_computing_structure_refinement 'SHELXL (Sheldrick, 2015b)'
_computing_structure_solution 'SHELXT (Sheldrick, 2015a)'
_diffrn_ambient_environment N~2~
_diffrn_ambient_temperature 160(1)
_diffrn_detector 'CCD plate'
_diffrn_detector_area_resol_mean 10.3801
_diffrn_detector_type Atlas
_diffrn_measured_fraction_theta_full 1.000
_diffrn_measured_fraction_theta_max 0.999
_diffrn_measurement_details
;
List of Runs (angles in degrees, time in seconds):

  # Type    Start    End  Width  t~exp~   \w     \q     \k     \f   Frames
#--------------------------------------------------------------------------
  1  \w   -116.00 -20.00   1.00    1.00    --  -42.61 -37.00-150.00   96
  2  \w    -69.00  28.00   1.00    1.00    --  -42.61  57.00-180.00   97
  3  \w      6.00  83.00   1.00    1.00    --   42.61 -99.00  60.00   77
  4  \w     83.00 178.00   1.00    4.00    --  111.00  61.00-150.00   95
  5  \w    103.00 178.00   1.00    4.00    --  111.00  77.00 -90.00   75
  6  \w     36.00 109.00   1.00    4.00    --  111.00-111.00  60.00   73
  7  \w     36.00 109.00   1.00    4.00    --  111.00-111.00-150.00   73
  8  \w     36.00 135.00   1.00    4.00    --  111.00 -30.00 -30.00   99
  9  \w     30.00 107.00   1.00    4.00    --  111.00 -94.00 -30.00   77
 10  \w     36.00 109.00   1.00    4.00    --  111.00-111.00  30.00   73
 11  \w     40.00 135.00   1.00    4.00    --  111.00 -45.00-150.00   95
 12  \w    103.00 178.00   1.00    4.00    --  111.00  77.00-180.00   75
 13  \w     87.00 178.00   1.00    4.00    --  111.00  45.00 150.00   91
 14  \w     41.00 139.00   1.00    4.00    --  111.00 -61.00  60.00   98
 15  \w   -113.00 -16.00   1.00    1.00    --  -42.61 -57.00 -30.00   97
 16  \w   -116.00 -20.00   1.00    1.00    --  -42.61 -37.00  30.00   96
 17  \w   -116.00 -20.00   1.00    1.00    --  -42.61 -37.00 120.00   96
 18  \w     83.00 176.00   1.00    4.00    --  111.00  61.00 -30.00   93
 19  \w     87.00 178.00   1.00    4.00    --  111.00  45.00  90.00   91
 20  \w     87.00 178.00   1.00    4.00    --  111.00  30.00  30.00   91
;
_diffrn_measurement_device 'four-circle diffractometer'
_diffrn_measurement_device_type 'SuperNova, Dual, Cu at home/near, Atlas'
_diffrn_measurement_method '\w scans'
_diffrn_orient_matrix_type 'CrysAlisPro convention (1999,Acta A55,543-557)'
_diffrn_orient_matrix_UB_11 0.0904846000
_diffrn_orient_matrix_UB_12 0.0621185000
_diffrn_orient_matrix_UB_13 0.0898942000
_diffrn_orient_matrix_UB_21 0.0666048000
_diffrn_orient_matrix_UB_22 -0.0407825000
_diffrn_orient_matrix_UB_23 -0.0508484000
_diffrn_orient_matrix_UB_31 -0.0149997000
_diffrn_orient_matrix_UB_32 0.1917303000
_diffrn_orient_matrix_UB_33 -0.0398349000
_diffrn_radiation_monochromator mirror
_diffrn_radiation_probe x-ray
_diffrn_radiation_type 'Cu K\a'
_diffrn_radiation_wavelength 1.54184
_diffrn_reflns_av_R_equivalents 0.0183
_diffrn_reflns_av_unetI/netI 0.0107
_diffrn_reflns_Laue_measured_fraction_full 1.000
_diffrn_reflns_Laue_measured_fraction_max 0.999
_diffrn_reflns_limit_h_max 18
_diffrn_reflns_limit_h_min -18
_diffrn_reflns_limit_k_max 9
_diffrn_reflns_limit_k_min -8
_diffrn_reflns_limit_l_max 19
_diffrn_reflns_limit_l_min -19
_diffrn_reflns_number 16096
_diffrn_reflns_point_group_measured_fraction_full 1.000
_diffrn_reflns_point_group_measured_fraction_max 0.999
_diffrn_reflns_theta_full 67.684
_diffrn_reflns_theta_max 74.462
_diffrn_reflns_theta_min 3.443
_diffrn_source 'micro-focus sealed X-ray tube'
_diffrn_source_type 'SuperNova (Cu) X-ray Source'
_exptl_absorpt_coefficient_mu 17.099
_exptl_absorpt_correction_T_max 0.523
_exptl_absorpt_correction_T_min 0.116
_exptl_absorpt_correction_type analytical
_exptl_absorpt_process_details
;
CrysAlisPro 1.171.41.113a (Rigaku Oxford Diffraction, 2021)
Analytical numeric absorption correction using a multifaceted crystal
model based on expressions derived by R.C. Clark & J.S. Reid.
(Clark, R. C. & Reid, J. S. (1995). Acta Cryst. A51, 887-897)
Empirical absorption correction using spherical harmonics,
implemented in SCALE3 ABSPACK scaling algorithm.
;
_exptl_crystal_colour yellow
_exptl_crystal_density_diffrn 2.226
_exptl_crystal_description plate
_exptl_crystal_F_000 1000
_exptl_crystal_size_max 0.30
_exptl_crystal_size_mid 0.13
_exptl_crystal_size_min 0.05
_refine_diff_density_max 0.401
_refine_diff_density_min -0.560
_refine_diff_density_rms 0.069
_refine_ls_extinction_coef 0.00053(3)
_refine_ls_extinction_expression Fc^*^=kFc[1+0.001xFc^2^\l^3^/sin(2\q)]^-1/4^
_refine_ls_extinction_method 'SHELXL (Sheldrick, 2015b)'
_refine_ls_goodness_of_fit_ref 1.116
_refine_ls_hydrogen_treatment constr
_refine_ls_matrix_type full
_refine_ls_number_parameters 191
_refine_ls_number_reflns 3209
_refine_ls_number_restraints 0
_refine_ls_restrained_S_all 1.116
_refine_ls_R_factor_all 0.0177
_refine_ls_R_factor_gt 0.0173
_refine_ls_shift/su_max 0.001
_refine_ls_shift/su_mean 0.000
_refine_ls_structure_factor_coef Fsqd
_refine_ls_weighting_details 'w=1/[\s^2^(Fo^2^)+(0.0215P)^2^+1.4128P] where P=(Fo^2^+2Fc^2^)/3'
_refine_ls_weighting_scheme calc
_refine_ls_wR_factor_gt 0.0432
_refine_ls_wR_factor_ref 0.0434
_reflns_Friedel_coverage 0.000
_reflns_number_gt 3177
_reflns_number_total 3209
_reflns_threshold_expression 'I > 2\s(I)'
_cod_data_source_file d4dt00132j2.cif
_cod_data_source_block hadi0709
_cod_depositor_comments 'Adding full bibliography for 7716171--7716173.cif.'
_cod_database_code 7716171
_shelx_shelxl_version_number 2018/3
_shelx_space_group_comment
;
The symmetry employed for this shelxl refinement is uniquely defined
by the following loop, which should always be used as a source of
symmetry information in preference to the above space-group names.
They are only intended as comments.
;
_shelx_estimated_absorpt_t_max 0.482
_shelx_estimated_absorpt_t_min 0.080
_olex2_refinement_description
;
1. Fixed Uiso
 At 1.2 times of:
  All C(H) groups, All C(H,H) groups
2.a Secondary CH2 refined with riding coordinates:
 C8(H8A,H8B), C9(H9A,H9B)
2.b Aromatic/amide H refined with riding coordinates:
 C3(H3), C5(H5), C7(H7), C11(H11), C12(H12), C13(H13), C14(H14)
;

loop_
_space_group_symop_operation_xyz
'x, y, z'
'-x+1/2, y+1/2, -z+1/2'
'-x, -y, -z'
'x-1/2, -y-1/2, z-1/2'

loop_
_atom_site_label
_atom_site_type_symbol
_atom_site_fract_x
_atom_site_fract_y
_atom_site_fract_z
_atom_site_U_iso_or_equiv
_atom_site_adp_type
_atom_site_occupancy
_atom_site_site_symmetry_order
_atom_site_calc_flag
_atom_site_refinement_flags_posn
_atom_site_refinement_flags_adp
_atom_site_refinement_flags_occupancy
_atom_site_disorder_assembly
_atom_site_disorder_group
Br1 Br 0.51577(2) 0.27073(4) 0.63252(2) 0.03541(8) Uani 1 1 d . . . . .
Br2 Br 0.21132(2) 0.54766(4) 0.29313(2) 0.03769(8) Uani 1 1 d . . . . .
C1 C 0.32169(15) 0.3387(3) 0.61131(14) 0.0193(4) Uani 1 1 d . . . . .
C2 C 0.38368(15) 0.3440(3) 0.56266(15) 0.0232(4) Uani 1 1 d . . . . .
C3 C 0.35183(17) 0.4030(3) 0.46954(15) 0.0270(4) Uani 1 1 d . . . . .
H3 H 0.395328 0.405639 0.439327 0.032 Uiso 1 1 calc R U . . .
C4 C 0.25453(17) 0.4588(3) 0.42044(14) 0.0257(4) Uani 1 1 d . . . . .
C5 C 0.19099(15) 0.4551(3) 0.46305(14) 0.0237(4) Uani 1 1 d . . . . .
H5 H 0.124601 0.491727 0.427989 0.028 Uiso 1 1 calc R U . . .
C6 C 0.22399(14) 0.3971(3) 0.55890(14) 0.0201(4) Uani 1 1 d . . . . .
C7 C 0.15189(14) 0.3922(3) 0.59785(14) 0.0200(4) Uani 1 1 d . . . . .
H7 H 0.085488 0.411734 0.553512 0.024 Uiso 1 1 calc R U . . .
C8 C 0.07968(14) 0.3623(3) 0.70580(15) 0.0224(4) Uani 1 1 d . . . . .
H8A H 0.022085 0.319930 0.648319 0.027 Uiso 1 1 calc R U . . .
H8B H 0.065581 0.485231 0.720146 0.027 Uiso 1 1 calc R U . . .
C9 C 0.09521(15) 0.2414(3) 0.79049(15) 0.0239(4) Uani 1 1 d . . . . .
H9A H 0.030872 0.216798 0.791414 0.029 Uiso 1 1 calc R U . . .
H9B H 0.123016 0.126162 0.782278 0.029 Uiso 1 1 calc R U . . .
C10 C 0.16287(16) 0.3230(3) 0.88426(15) 0.0227(4) Uani 1 1 d . . . . .
C11 C 0.13392(18) 0.3484(3) 0.95782(17) 0.0295(5) Uani 1 1 d . . . . .
H11 H 0.070314 0.311329 0.949519 0.035 Uiso 1 1 calc R U . . .
C12 C 0.1970(2) 0.4273(3) 1.04300(17) 0.0337(5) Uani 1 1 d . . . . .
H12 H 0.177799 0.442796 1.093903 0.040 Uiso 1 1 calc R U . . .
C13 C 0.28857(19) 0.4833(3) 1.05293(16) 0.0311(5) Uani 1 1 d . . . . .
H13 H 0.333099 0.539141 1.110485 0.037 Uiso 1 1 calc R U . . .
C14 C 0.31415(16) 0.4565(3) 0.97767(15) 0.0247(4) Uani 1 1 d . . . . .
H14 H 0.376707 0.496348 0.984113 0.030 Uiso 1 1 calc R U . . .
Cl1 Cl 0.46054(3) 0.28608(7) 0.90721(3) 0.02666(11) Uani 1 1 d . . . . .
N1 N 0.16707(12) 0.3645(2) 0.68535(12) 0.0185(3) Uani 1 1 d . . . . .
N2 N 0.25313(13) 0.3755(2) 0.89509(12) 0.0207(3) Uani 1 1 d . . . . .
O1 O 0.35796(10) 0.2795(2) 0.69914(10) 0.0224(3) Uani 1 1 d . . . . .
Pd1 Pd 0.30132(2) 0.32862(2) 0.79211(2) 0.01675(6) Uani 1 1 d . . . . .

loop_
_atom_site_aniso_label
_atom_site_aniso_U_11
_atom_site_aniso_U_22
_atom_site_aniso_U_33
_atom_site_aniso_U_23
_atom_site_aniso_U_13
_atom_site_aniso_U_12
Br1 0.02224(12) 0.04974(16) 0.03720(13) 0.00481(11) 0.01549(10) 0.00661(10)
Br2 0.04422(15) 0.04749(16) 0.01880(11) 0.00150(9) 0.01095(10) -0.00713(11)
C1 0.0222(9) 0.0148(9) 0.0196(9) -0.0019(7) 0.0078(7) -0.0008(7)
C2 0.0212(9) 0.0217(10) 0.0260(10) -0.0018(8) 0.0094(8) -0.0003(7)
C3 0.0306(10) 0.0272(11) 0.0267(10) -0.0028(8) 0.0155(9) -0.0049(9)
C4 0.0329(11) 0.0243(10) 0.0181(9) -0.0017(8) 0.0091(8) -0.0044(9)
C5 0.0238(10) 0.0224(10) 0.0201(9) -0.0021(8) 0.0048(8) -0.0010(8)
C6 0.0214(9) 0.0171(9) 0.0196(9) -0.0030(7) 0.0066(7) -0.0011(7)
C7 0.0171(8) 0.0186(9) 0.0193(9) -0.0019(7) 0.0029(7) 0.0017(7)
C8 0.0156(9) 0.0256(10) 0.0245(9) 0.0018(8) 0.0070(7) 0.0007(8)
C9 0.0217(10) 0.0225(10) 0.0283(10) 0.0022(8) 0.0113(8) -0.0019(8)
C10 0.0269(10) 0.0172(9) 0.0251(10) 0.0051(7) 0.0121(8) 0.0034(7)
C11 0.0344(12) 0.0275(11) 0.0324(11) 0.0058(9) 0.0198(10) 0.0027(9)
C12 0.0487(14) 0.0302(12) 0.0283(11) 0.0024(9) 0.0224(10) 0.0047(10)
C13 0.0443(13) 0.0242(11) 0.0230(10) 0.0002(8) 0.0126(9) 0.0034(10)
C14 0.0295(10) 0.0197(10) 0.0216(9) 0.0004(8) 0.0076(8) 0.0010(8)
Cl1 0.0178(2) 0.0290(2) 0.0240(2) -0.00189(19) 0.00007(18) 0.00277(18)
N1 0.0161(7) 0.0174(8) 0.0201(7) 0.0005(6) 0.0058(6) 0.0020(6)
N2 0.0233(8) 0.0168(8) 0.0208(8) 0.0027(6) 0.0081(6) 0.0022(7)
O1 0.0199(7) 0.0248(7) 0.0218(7) 0.0038(6) 0.0083(5) 0.0051(6)
Pd1 0.01495(8) 0.01588(8) 0.01678(8) 0.00112(5) 0.00421(6) 0.00093(4)

loop_
_atom_type_symbol
_atom_type_description
_atom_type_scat_dispersion_real
_atom_type_scat_dispersion_imag
_atom_type_scat_source
C C 0.0181 0.0091 'International Tables Vol C Tables 4.2.6.8 and 6.1.1.4'
H H 0.0000 0.0000 'International Tables Vol C Tables 4.2.6.8 and 6.1.1.4'
Br Br -0.6763 1.2805 'International Tables Vol C Tables 4.2.6.8 and 6.1.1.4'
Cl Cl 0.3639 0.7018 'International Tables Vol C Tables 4.2.6.8 and 6.1.1.4'
N N 0.0311 0.0180 'International Tables Vol C Tables 4.2.6.8 and 6.1.1.4'
O O 0.0492 0.0322 'International Tables Vol C Tables 4.2.6.8 and 6.1.1.4'
Pd Pd 0.1215 3.9337 'International Tables Vol C Tables 4.2.6.8 and 6.1.1.4'

loop_
_exptl_crystal_face_index_h
_exptl_crystal_face_index_k
_exptl_crystal_face_index_l
_exptl_crystal_face_perp_dist
1 0 1 0.0141
-1 0 -1 0.0331
-1 0 1 0.0642
1 0 -1 0.0642
-2 -5 2 0.1496
2 5 -2 0.1196
-3 4 -4 0.0985
-5 4 4 0.1203

loop_
_geom_angle_atom_site_label_1
_geom_angle_atom_site_label_2
_geom_angle_atom_site_label_3
_geom_angle
_geom_angle_site_symmetry_1
_geom_angle_site_symmetry_3
_geom_angle_publ_flag
C6 C1 C2 116.46(18) . . ?
O1 C1 C2 118.56(19) . . ?
O1 C1 C6 124.97(19) . . ?
C1 C2 Br1 117.15(16) . . ?
C3 C2 Br1 120.03(16) . . ?
C3 C2 C1 122.8(2) . . ?
C2 C3 H3 120.6 . . ?
C2 C3 C4 118.7(2) . . ?
C4 C3 H3 120.6 . . ?
C3 C4 Br2 118.85(16) . . ?
C5 C4 Br2 119.90(17) . . ?
C5 C4 C3 121.23(19) . . ?
C4 C5 H5 120.0 . . ?
C4 C5 C6 120.06(19) . . ?
C6 C5 H5 120.0 . . ?
C1 C6 C7 122.45(18) . . ?
C5 C6 C1 120.71(19) . . ?
C5 C6 C7 116.76(18) . . ?
C6 C7 H7 116.2 . . ?
N1 C7 C6 127.59(18) . . ?
N1 C7 H7 116.2 . . ?
H8A C8 H8B 108.0 . . ?
C9 C8 H8A 109.4 . . ?
C9 C8 H8B 109.4 . . ?
N1 C8 H8A 109.4 . . ?
N1 C8 H8B 109.4 . . ?
N1 C8 C9 111.34(16) . . ?
C8 C9 H9A 109.2 . . ?
C8 C9 H9B 109.2 . . ?
H9A C9 H9B 107.9 . . ?
C10 C9 C8 112.13(17) . . ?
C10 C9 H9A 109.2 . . ?
C10 C9 H9B 109.2 . . ?
C11 C10 C9 121.5(2) . . ?
N2 C10 C9 118.12(18) . . ?
N2 C10 C11 120.4(2) . . ?
C10 C11 H11 119.8 . . ?
C12 C11 C10 120.4(2) . . ?
C12 C11 H11 119.8 . . ?
C11 C12 H12 120.6 . . ?
C11 C12 C13 118.8(2) . . ?
C13 C12 H12 120.6 . . ?
C12 C13 H13 120.6 . . ?
C14 C13 C12 118.8(2) . . ?
C14 C13 H13 120.6 . . ?
C13 C14 H14 118.9 . . ?
N2 C14 C13 122.2(2) . . ?
N2 C14 H14 118.9 . . ?
C7 N1 C8 116.70(16) . . ?
C7 N1 Pd1 123.30(14) . . ?
C8 N1 Pd1 120.00(12) . . ?
C10 N2 C14 119.27(18) . . ?
C10 N2 Pd1 121.65(14) . . ?
C14 N2 Pd1 119.06(14) . . ?
C1 O1 Pd1 124.56(13) . . ?
N1 Pd1 Cl1 175.96(5) . . ?
N1 Pd1 N2 92.74(7) . . ?
N2 Pd1 Cl1 91.27(5) . . ?
O1 Pd1 Cl1 84.59(4) . . ?
O1 Pd1 N1 91.40(6) . . ?
O1 Pd1 N2 175.85(6) . . ?

loop_
_geom_bond_atom_site_label_1
_geom_bond_atom_site_label_2
_geom_bond_distance
_geom_bond_site_symmetry_2
_geom_bond_publ_flag
Br1 C2 1.892(2) . ?
Br2 C4 1.902(2) . ?
C1 C2 1.422(3) . ?
C1 C6 1.410(3) . ?
C1 O1 1.301(2) . ?
C2 C3 1.376(3) . ?
C3 H3 0.9500 . ?
C3 C4 1.393(3) . ?
C4 C5 1.369(3) . ?
C5 H5 0.9500 . ?
C5 C6 1.410(3) . ?
C6 C7 1.445(3) . ?
C7 H7 0.9500 . ?
C7 N1 1.283(3) . ?
C8 H8A 0.9900 . ?
C8 H8B 0.9900 . ?
C8 C9 1.521(3) . ?
C8 N1 1.475(2) . ?
C9 H9A 0.9900 . ?
C9 H9B 0.9900 . ?
C9 C10 1.496(3) . ?
C10 C11 1.388(3) . ?
C10 N2 1.352(3) . ?
C11 H11 0.9500 . ?
C11 C12 1.381(4) . ?
C12 H12 0.9500 . ?
C12 C13 1.383(4) . ?
C13 H13 0.9500 . ?
C13 C14 1.381(3) . ?
C14 H14 0.9500 . ?
C14 N2 1.353(3) . ?
Cl1 Pd1 2.3134(5) . ?
N1 Pd1 2.0044(16) . ?
N2 Pd1 2.0337(17) . ?
O1 Pd1 1.9857(14) . ?

loop_
_geom_torsion_atom_site_label_1
_geom_torsion_atom_site_label_2
_geom_torsion_atom_site_label_3
_geom_torsion_atom_site_label_4
_geom_torsion
_geom_torsion_site_symmetry_1
_geom_torsion_site_symmetry_2
_geom_torsion_site_symmetry_3
_geom_torsion_site_symmetry_4
_geom_torsion_publ_flag
Br1 C2 C3 C4 -178.99(16) . . . . ?
Br2 C4 C5 C6 -177.08(15) . . . . ?
C1 C2 C3 C4 -0.5(3) . . . . ?
C1 C6 C7 N1 12.0(3) . . . . ?
C2 C1 C6 C5 0.7(3) . . . . ?
C2 C1 C6 C7 177.43(18) . . . . ?
C2 C1 O1 Pd1 160.15(14) . . . . ?
C2 C3 C4 Br2 178.00(16) . . . . ?
C2 C3 C4 C5 -0.2(3) . . . . ?
C3 C4 C5 C6 1.1(3) . . . . ?
C4 C5 C6 C1 -1.4(3) . . . . ?
C4 C5 C6 C7 -178.28(19) . . . . ?
C5 C6 C7 N1 -171.2(2) . . . . ?
C6 C1 C2 Br1 178.78(14) . . . . ?
C6 C1 C2 C3 0.2(3) . . . . ?
C6 C1 O1 Pd1 -20.6(3) . . . . ?
C6 C7 N1 C8 -178.6(2) . . . . ?
C6 C7 N1 Pd1 2.2(3) . . . . ?
C8 C9 C10 C11 123.3(2) . . . . ?
C8 C9 C10 N2 -55.3(2) . . . . ?
C9 C8 N1 C7 150.68(18) . . . . ?
C9 C8 N1 Pd1 -30.1(2) . . . . ?
C9 C10 C11 C12 -178.7(2) . . . . ?
C9 C10 N2 C14 177.22(18) . . . . ?
C9 C10 N2 Pd1 -4.8(2) . . . . ?
C10 C11 C12 C13 1.2(4) . . . . ?
C11 C10 N2 C14 -1.3(3) . . . . ?
C11 C10 N2 Pd1 176.61(15) . . . . ?
C11 C12 C13 C14 -0.7(3) . . . . ?
C12 C13 C14 N2 -0.8(3) . . . . ?
C13 C14 N2 C10 1.9(3) . . . . ?
C13 C14 N2 Pd1 -176.15(16) . . . . ?
N1 C8 C9 C10 74.1(2) . . . . ?
N2 C10 C11 C12 -0.2(3) . . . . ?
O1 C1 C2 Br1 -2.0(3) . . . . ?
O1 C1 C2 C3 179.47(19) . . . . ?
O1 C1 C6 C5 -178.51(19) . . . . ?
O1 C1 C6 C7 -1.8(3) . . . . ?
